data_7009783
loop_
_publ_author_name
'Cooper, James B.'
'Drew, Michael G. B.'
'Beer, Paul D.'

_publ_section_title
;
 Alkali metal cation cooperative anion recognition by heteroditopic
 bis(calix[4]arene) rhenium(I) bipyridyl and ferrocene receptor
 molecules
;
_journal_issue 16
_journal_name_full 'Journal of the Chemical Society, Dalton Transactions'
_journal_page_first 2721
_journal_paper_doi 10.1039/b003569f
_journal_year 2000
_chemical_formula_sum 'C44 H47 N O14'
_chemical_formula_weight 813.83
_chemical_name_systematic
; 
 ? 
;
_space_group_IT_number 14
_symmetry_cell_setting monoclinic
_symmetry_space_group_name_Hall '-P 2yn'
_symmetry_space_group_name_H-M 'P 1 21/n 1'
_atom_sites_solution_hydrogens geom
_atom_sites_solution_primary direct
_atom_sites_solution_secondary difmap
_audit_creation_method SHELXL-97
_cell_angle_alpha 90.00
_cell_angle_beta 110.322(10)
_cell_angle_gamma 90.00
_cell_formula_units_Z 4
_cell_length_a 14.868(17)
_cell_length_b 14.587(18)
_cell_length_c 20.29(2)
_cell_measurement_temperature 293(2)
_cell_volume 4127(8)
_computing_cell_refinement XDS
_computing_data_collection 'XDS (Kabsch, 1991)'
_computing_data_reduction XDS
_computing_molecular_graphics PLATON(Spek,1994)
_computing_structure_refinement 'SHELXL-93 (Sheldrick, 1993)'
_computing_structure_solution 'SHELXS-86 (Sheldrick, 1990)'
_diffrn_ambient_temperature 293(2)
_diffrn_measurement_device 'Marresearch Image Plate'
_diffrn_measurement_method '95 frames at 2^o intervals, counting time 2 min.'
_diffrn_radiation_monochromator graphite
_diffrn_radiation_source 'fine-focus sealed tube'
_diffrn_radiation_type MoK\a
_diffrn_radiation_wavelength 0.71073
_diffrn_reflns_av_R_equivalents 0.0673
_diffrn_reflns_av_sigmaI/netI 0.1000
_diffrn_reflns_limit_h_max 18
_diffrn_reflns_limit_h_min 0
_diffrn_reflns_limit_k_max 17
_diffrn_reflns_limit_k_min -17
_diffrn_reflns_limit_l_max 23
_diffrn_reflns_limit_l_min -24
_diffrn_reflns_number 13134
_diffrn_reflns_theta_max 26.12
_diffrn_reflns_theta_min 2.51
_exptl_absorpt_coefficient_mu 0.098
_exptl_absorpt_correction_type none
_exptl_crystal_density_diffrn 1.310
_exptl_crystal_density_method 'not measured'
_exptl_crystal_F_000 1720
_exptl_crystal_size_max 0.30
_exptl_crystal_size_mid 0.25
_exptl_crystal_size_min 0.20
_refine_diff_density_max 0.218
_refine_diff_density_min -0.207
_refine_diff_density_rms 0.052
_refine_ls_extinction_coef 0.0033(11)
_refine_ls_extinction_expression Fc^*^=kFc[1+0.001xFc^2^\l^3^/sin(2\q)]^-1/4^
_refine_ls_extinction_method SHELXL
_refine_ls_goodness_of_fit_ref 0.925
_refine_ls_hydrogen_treatment mixed
_refine_ls_matrix_type full
_refine_ls_number_parameters 537
_refine_ls_number_reflns 7723
_refine_ls_number_restraints 0
_refine_ls_restrained_S_all 0.925
_refine_ls_R_factor_all 0.2285
_refine_ls_R_factor_gt 0.0843
_refine_ls_shift/su_max 0.024
_refine_ls_shift/su_mean 0.001
_refine_ls_structure_factor_coef Fsqd
_refine_ls_weighting_details 'w=1/[\s^2^(Fo^2^)+(0.1523P)^2^+0.0000P] where P=(Fo^2^+2Fc^2^)/3'
_refine_ls_weighting_scheme calc
_refine_ls_wR_factor_gt 0.2219
_refine_ls_wR_factor_ref 0.2906
_reflns_number_gt 2736
_reflns_number_total 7723
_reflns_threshold_expression >2sigma(I)
_cod_data_source_file b003569f.txt
_cod_data_source_block 3
_cod_depositor_comments
;
The following automatic conversions were performed:

'_refine_ls_weighting_scheme' value 'calc
w=1/[\s^2^(Fo^2^)+(0.1523P)^2^+0.0000P] where P=(Fo^2^+2Fc^2^)/3' was
changed to 'calc'. New tag '_refine_ls_weighting_details' was
created. The value of the new tag was set to
'w=1/[\s^2^(Fo^2^)+(0.1523P)^2^+0.0000P] where P=(Fo^2^+2Fc^2^)/3'.

Automatic conversion script
Id: cif_fix_values 3143 2015-03-26 13:38:13Z robertas 
;
_cod_original_cell_volume 4126(8)
_cod_original_sg_symbol_H-M P21/n
_cod_database_code 7009783

loop_
_symmetry_equiv_pos_as_xyz
'x, y, z'
'-x+1/2, y+1/2, -z+1/2'
'-x, -y, -z'
'x-1/2, -y-1/2, z-1/2'

loop_
_atom_site_label
_atom_site_type_symbol
_atom_site_fract_x
_atom_site_fract_y
_atom_site_fract_z
_atom_site_U_iso_or_equiv
_atom_site_adp_type
_atom_site_occupancy
_atom_site_calc_flag
_atom_site_refinement_flags
_atom_site_disorder_assembly
_atom_site_disorder_group
C11 C -0.1684(3) 0.1934(4) 0.1803(2) 0.0681(13) Uani 1 d . . .
C12 C -0.2452(3) 0.2365(3) 0.1905(2) 0.0727(14) Uani 1 d . . .
H12 H -0.2849 0.2749 0.1559 0.087 Uiso 1 calc R . .
C13 C -0.2626(3) 0.2225(3) 0.2520(2) 0.0687(13) Uani 1 d . . .
C14 C -0.2034(3) 0.1673(3) 0.3055(2) 0.0676(13) Uani 1 d . . .
H14 H -0.2161 0.1603 0.3470 0.081 Uiso 1 calc R . .
C15 C -0.1266(3) 0.1233(3) 0.2972(3) 0.0700(13) Uani 1 d . . .
C16 C -0.1112(3) 0.1362(4) 0.2330(3) 0.0693(13) Uani 1 d . . .
C17 C -0.0596(4) 0.0686(4) 0.3572(3) 0.0835(15) Uani 1 d . . .
H17A H -0.0042 0.0499 0.3457 0.100 Uiso 1 calc R . .
H17B H -0.0920 0.0138 0.3642 0.100 Uiso 1 calc R . .
C21 C -0.0267(4) 0.1245(4) 0.4244(3) 0.0756(14) Uani 1 d . . .
C22 C -0.0530(4) 0.1019(4) 0.4823(3) 0.0929(17) Uani 1 d . . .
H22 H -0.0881 0.0488 0.4813 0.111 Uiso 1 calc R . .
C23 C -0.0272(4) 0.1582(5) 0.5412(3) 0.0961(18) Uani 1 d . . .
H23 H -0.0410 0.1407 0.5808 0.115 Uiso 1 calc R . .
C24 C 0.0184(4) 0.2392(5) 0.5406(3) 0.0888(17) Uani 1 d . . .
H24 H 0.0312 0.2783 0.5790 0.107 Uiso 1 calc R . .
C25 C 0.0465(3) 0.2655(4) 0.4847(2) 0.0708(13) Uani 1 d . . .
C26 C 0.0255(3) 0.2044(4) 0.4281(2) 0.0688(13) Uani 1 d . . .
C27 C 0.0811(4) 0.3620(4) 0.4814(2) 0.0773(14) Uani 1 d . . .
H27A H 0.1441 0.3602 0.4772 0.093 Uiso 1 calc R . .
H27B H 0.0867 0.3939 0.5246 0.093 Uiso 1 calc R . .
C31 C 0.0126(4) 0.4138(3) 0.4195(3) 0.0701(13) Uani 1 d . . .
C32 C -0.0838(4) 0.4200(4) 0.4137(3) 0.0803(15) Uani 1 d . . .
H32 H -0.1037 0.3973 0.4492 0.096 Uiso 1 calc R . .
C33 C -0.1496(4) 0.4604(4) 0.3543(3) 0.0912(17) Uani 1 d . . .
H33 H -0.2127 0.4687 0.3518 0.109 Uiso 1 calc R . .
C34 C -0.1227(4) 0.4880(4) 0.2996(3) 0.0872(16) Uani 1 d . . .
H34 H -0.1689 0.5103 0.2589 0.105 Uiso 1 calc R . .
C35 C -0.0274(4) 0.4832(3) 0.3037(2) 0.0726(13) Uani 1 d . . .
C36 C 0.0402(4) 0.4488(3) 0.3660(2) 0.0687(13) Uani 1 d . . .
C37 C 0.0002(4) 0.5075(4) 0.2402(2) 0.0804(15) Uani 1 d . . .
H37A H -0.0035 0.5734 0.2333 0.096 Uiso 1 calc R . .
H37B H 0.0658 0.4886 0.2487 0.096 Uiso 1 calc R . .
C41 C -0.0663(4) 0.4603(4) 0.1744(3) 0.0755(14) Uani 1 d . . .
C42 C -0.1382(4) 0.5095(5) 0.1249(3) 0.0951(18) Uani 1 d . . .
H42 H -0.1410 0.5728 0.1298 0.114 Uiso 1 calc R . .
C43 C -0.2056(5) 0.4669(6) 0.0688(3) 0.108(2) Uani 1 d . . .
H43 H -0.2513 0.5011 0.0346 0.130 Uiso 1 calc R . .
C44 C -0.2043(4) 0.3722(6) 0.0640(3) 0.0993(19) Uani 1 d . . .
H44 H -0.2515 0.3428 0.0273 0.119 Uiso 1 calc R . .
C45 C -0.1341(4) 0.3202(4) 0.1128(2) 0.0748(14) Uani 1 d . . .
C46 C -0.0615(4) 0.3677(4) 0.1646(2) 0.0705(13) Uani 1 d . . .
C47 C -0.1429(4) 0.2168(4) 0.1161(2) 0.0835(16) Uani 1 d . . .
H47A H -0.1924 0.1947 0.0739 0.100 Uiso 1 calc R . .
H47B H -0.0827 0.1880 0.1194 0.100 Uiso 1 calc R . .
O150 O -0.0312(2) 0.0958(3) 0.22488(19) 0.0875(11) Uani 1 d . . .
C151 C -0.0488(4) 0.0138(4) 0.1837(3) 0.0902(16) Uani 1 d . . .
H15A H -0.1091 0.0189 0.1447 0.108 Uiso 1 calc R . .
H15B H -0.0531 -0.0382 0.2123 0.108 Uiso 1 calc R . .
C152 C 0.0303(5) 0.0000(5) 0.1571(3) 0.0943(17) Uani 1 d . . .
O154 O 0.0948(4) 0.0516(4) 0.1633(3) 0.1381(19) Uani 1 d . . .
O153 O 0.0199(3) -0.0784(3) 0.1230(3) 0.1238(16) Uani 1 d . . .
C155 C 0.0943(6) -0.1024(7) 0.0914(6) 0.178(4) Uani 1 d . . .
H15C H 0.1176 -0.0464 0.0770 0.214 Uiso 1 calc R . .
H15D H 0.1481 -0.1317 0.1268 0.214 Uiso 1 calc R . .
C156 C 0.0617(9) -0.1566(12) 0.0373(6) 0.271(8) Uani 1 d . . .
H15E H 0.0342 -0.2102 0.0503 0.326 Uiso 1 calc R . .
H15F H 0.1133 -0.1746 0.0219 0.326 Uiso 1 calc R . .
H15G H 0.0135 -0.1252 -0.0001 0.326 Uiso 1 calc R . .
O250 O 0.0474(2) 0.2267(2) 0.36897(15) 0.0718(9) Uani 1 d . . .
C251 C 0.1450(4) 0.2354(4) 0.3763(3) 0.0792(15) Uani 1 d . . .
H25A H 0.1795 0.2642 0.4211 0.095 Uiso 1 calc R . .
H25B H 0.1503 0.2748 0.3394 0.095 Uiso 1 calc R . .
C252 C 0.1908(5) 0.1432(5) 0.3727(3) 0.0926(18) Uani 1 d . . .
O254 O 0.1640(3) 0.0696(3) 0.3793(2) 0.1159(15) Uani 1 d . . .
O253 O 0.2719(4) 0.1609(4) 0.3613(4) 0.168(3) Uani 1 d . . .
C255 C 0.3273(10) 0.0844(8) 0.3531(9) 0.229(7) Uani 1 d . . .
H25C H 0.2843 0.0344 0.3315 0.275 Uiso 1 calc R . .
H25D H 0.3606 0.1016 0.3214 0.275 Uiso 1 calc R . .
C256 C 0.3934(13) 0.0544(11) 0.4152(8) 0.291(10) Uani 1 d . . .
H25E H 0.4357 0.1038 0.4374 0.349 Uiso 1 calc R . .
H25F H 0.4299 0.0049 0.4059 0.349 Uiso 1 calc R . .
H25G H 0.3607 0.0333 0.4457 0.349 Uiso 1 calc R . .
O350 O 0.1372(2) 0.4466(2) 0.37277(17) 0.0779(10) Uani 1 d . . .
C351 C 0.1798(4) 0.5338(4) 0.3786(3) 0.0849(16) Uani 1 d . . .
H35A H 0.1309 0.5787 0.3554 0.102 Uiso 1 calc R . .
H35B H 0.2265 0.5333 0.3551 0.102 Uiso 1 calc R . .
C352 C 0.2287(4) 0.5613(5) 0.4547(3) 0.0837(16) Uani 1 d . . .
O354 O 0.2557(3) 0.5118(3) 0.5044(2) 0.1169(15) Uani 1 d . . .
O353 O 0.2406(3) 0.6511(3) 0.4575(2) 0.1163(15) Uani 1 d . . .
C355 C 0.2915(6) 0.6920(6) 0.5252(4) 0.140(3) Uani 1 d . . .
H35C H 0.3448 0.6533 0.5518 0.168 Uiso 1 calc R . .
H35D H 0.2489 0.6990 0.5518 0.168 Uiso 1 calc R . .
C356 C 0.3261(8) 0.7802(7) 0.5128(4) 0.172(4) Uani 1 d . . .
H35E H 0.3722 0.7721 0.4899 0.207 Uiso 1 calc R . .
H35F H 0.3557 0.8110 0.5568 0.207 Uiso 1 calc R . .
H35G H 0.2733 0.8162 0.4834 0.207 Uiso 1 calc R . .
N100 N -0.3437(3) 0.2702(4) 0.2616(3) 0.0942(14) Uani 1 d . . .
O101 O -0.3852(4) 0.3297(4) 0.2188(3) 0.139(2) Uani 1 d . . .
O102 O -0.3660(3) 0.2505(3) 0.3122(2) 0.1244(17) Uani 1 d . . .
O450 O 0.0128(2) 0.3182(2) 0.21247(16) 0.0742(9) Uani 1 d . . .
C451 C 0.0773(4) 0.2757(4) 0.1836(3) 0.0851(16) Uani 1 d . . .
H45A H 0.0483 0.2750 0.1328 0.102 Uiso 1 calc R . .
H45B H 0.0876 0.2126 0.1996 0.102 Uiso 1 calc R . .
C452 C 0.1719(5) 0.3237(5) 0.2040(3) 0.0927(17) Uani 1 d . . .
O454 O 0.1972(3) 0.3871(4) 0.2425(3) 0.1183(15) Uani 1 d . . .
O453 O 0.2274(4) 0.2844(5) 0.1756(4) 0.172(3) Uani 1 d . . .
C455 C 0.3201(9) 0.3312(11) 0.1860(8) 0.219(7) Uani 1 d . . .
H45C H 0.3268 0.3458 0.1412 0.263 Uiso 1 calc R . .
H45D H 0.3256 0.3872 0.2129 0.263 Uiso 1 calc R . .
C456 C 0.3759(12) 0.2786(12) 0.2163(12) 0.332(14) Uani 1 d . . .
H45E H 0.3513 0.2179 0.2028 0.398 Uiso 1 calc R . .
H45F H 0.3897 0.2866 0.2658 0.398 Uiso 1 calc R . .
H45G H 0.4335 0.2869 0.2058 0.398 Uiso 1 calc R . .

loop_
_atom_site_aniso_label
_atom_site_aniso_U_11
_atom_site_aniso_U_22
_atom_site_aniso_U_33
_atom_site_aniso_U_23
_atom_site_aniso_U_13
_atom_site_aniso_U_12
C11 0.061(3) 0.079(3) 0.062(3) -0.019(3) 0.019(2) -0.011(3)
C12 0.065(3) 0.077(3) 0.065(3) -0.007(3) 0.010(2) -0.004(3)
C13 0.073(3) 0.076(3) 0.058(3) -0.001(3) 0.024(2) 0.001(3)
C14 0.072(3) 0.068(3) 0.060(3) -0.008(2) 0.019(2) 0.001(3)
C15 0.065(3) 0.059(3) 0.080(3) -0.005(3) 0.017(3) -0.005(2)
C16 0.061(3) 0.081(3) 0.068(3) -0.019(3) 0.025(2) -0.011(3)
C17 0.082(3) 0.064(3) 0.095(4) -0.003(3) 0.019(3) 0.003(3)
C21 0.073(3) 0.068(3) 0.078(3) 0.012(3) 0.017(3) 0.005(3)
C22 0.081(4) 0.088(4) 0.108(5) 0.038(4) 0.031(3) 0.016(3)
C23 0.098(4) 0.113(5) 0.080(4) 0.024(4) 0.034(3) 0.022(4)
C24 0.098(4) 0.103(5) 0.062(3) 0.016(3) 0.023(3) 0.020(4)
C25 0.069(3) 0.084(4) 0.053(3) 0.004(3) 0.013(2) 0.016(3)
C26 0.073(3) 0.068(3) 0.057(3) 0.013(2) 0.013(2) 0.011(3)
C27 0.088(3) 0.080(4) 0.056(3) -0.004(3) 0.014(3) 0.006(3)
C31 0.079(3) 0.062(3) 0.066(3) -0.016(2) 0.021(3) 0.009(3)
C32 0.094(4) 0.081(4) 0.065(3) 0.004(3) 0.027(3) 0.012(3)
C33 0.079(4) 0.098(4) 0.103(4) 0.013(4) 0.039(3) 0.020(3)
C34 0.085(4) 0.081(4) 0.090(4) 0.004(3) 0.023(3) 0.015(3)
C35 0.085(4) 0.058(3) 0.069(3) -0.006(2) 0.020(3) 0.002(3)
C36 0.081(3) 0.061(3) 0.061(3) -0.010(2) 0.020(3) 0.011(3)
C37 0.102(4) 0.067(3) 0.075(3) 0.000(3) 0.034(3) 0.001(3)
C41 0.079(3) 0.077(4) 0.065(3) 0.007(3) 0.018(3) 0.000(3)
C42 0.103(4) 0.095(4) 0.079(4) 0.016(3) 0.020(3) 0.013(4)
C43 0.103(5) 0.137(7) 0.075(4) 0.030(4) 0.018(4) 0.022(5)
C44 0.086(4) 0.142(6) 0.058(3) 0.003(4) 0.009(3) -0.003(4)
C45 0.072(3) 0.099(4) 0.054(3) -0.003(3) 0.023(3) -0.007(3)
C46 0.078(3) 0.078(4) 0.054(3) 0.006(3) 0.021(3) -0.003(3)
C47 0.073(3) 0.113(5) 0.061(3) -0.022(3) 0.020(3) -0.018(3)
O150 0.065(2) 0.096(3) 0.101(3) -0.031(2) 0.0279(18) -0.0059(19)
C151 0.091(4) 0.074(4) 0.109(4) -0.020(3) 0.040(3) 0.002(3)
C152 0.094(4) 0.078(4) 0.120(5) -0.019(4) 0.049(4) 0.004(4)
O154 0.122(4) 0.108(4) 0.221(6) -0.038(4) 0.106(4) -0.015(3)
O153 0.112(3) 0.111(3) 0.160(4) -0.057(3) 0.062(3) -0.007(3)
C155 0.122(6) 0.220(10) 0.226(10) -0.111(9) 0.102(7) -0.002(6)
C156 0.262(14) 0.43(2) 0.152(9) -0.078(12) 0.104(9) 0.085(15)
O250 0.074(2) 0.077(2) 0.0597(19) -0.0001(17) 0.0169(16) 0.0045(17)
C251 0.098(4) 0.075(4) 0.068(3) -0.005(3) 0.033(3) 0.003(3)
C252 0.082(4) 0.093(5) 0.102(4) -0.027(4) 0.030(3) 0.004(4)
O254 0.105(3) 0.082(3) 0.151(4) -0.008(3) 0.032(3) 0.009(3)
O253 0.151(5) 0.111(4) 0.298(8) -0.050(4) 0.150(5) -0.008(3)
C255 0.241(14) 0.139(10) 0.39(2) -0.040(12) 0.215(16) 0.015(9)
C256 0.39(3) 0.229(17) 0.30(2) 0.012(13) 0.166(18) 0.160(17)
O350 0.075(2) 0.070(2) 0.086(2) -0.0067(17) 0.0235(18) 0.0012(18)
C351 0.099(4) 0.074(4) 0.078(3) -0.009(3) 0.025(3) -0.023(3)
C352 0.074(3) 0.091(5) 0.084(4) -0.006(4) 0.024(3) -0.016(3)
O354 0.129(3) 0.120(3) 0.085(3) -0.001(3) 0.016(2) -0.029(3)
O353 0.134(4) 0.104(3) 0.089(3) -0.023(2) 0.012(2) -0.028(3)
C355 0.163(7) 0.133(7) 0.113(5) -0.052(5) 0.035(5) -0.058(6)
C356 0.218(10) 0.146(8) 0.136(7) -0.054(6) 0.040(6) -0.050(7)
N100 0.091(3) 0.119(4) 0.073(3) -0.002(3) 0.028(3) 0.021(3)
O101 0.142(4) 0.182(5) 0.100(3) 0.038(3) 0.049(3) 0.083(4)
O102 0.125(3) 0.172(5) 0.097(3) 0.026(3) 0.065(3) 0.050(3)
O450 0.072(2) 0.080(2) 0.0660(19) 0.0009(17) 0.0188(17) 0.0046(18)
C451 0.078(3) 0.087(4) 0.090(4) -0.015(3) 0.029(3) -0.002(3)
C452 0.090(4) 0.094(5) 0.098(4) -0.020(4) 0.039(4) -0.014(4)
O454 0.090(3) 0.122(4) 0.146(4) -0.034(3) 0.046(3) -0.024(3)
O453 0.103(3) 0.206(6) 0.243(6) -0.108(5) 0.103(4) -0.058(4)
C455 0.152(11) 0.264(19) 0.284(16) -0.083(13) 0.129(12) -0.035(10)
C456 0.183(16) 0.232(18) 0.50(3) -0.13(2) 0.019(17) -0.011(13)

loop_
_atom_type_symbol
_atom_type_description
_atom_type_scat_dispersion_real
_atom_type_scat_dispersion_imag
_atom_type_scat_source
C C 0.0033 0.0016 'International Tables Vol C Tables 4.2.6.8 and 6.1.1.4'
H H 0.0000 0.0000 'International Tables Vol C Tables 4.2.6.8 and 6.1.1.4'
N N 0.0061 0.0033 'International Tables Vol C Tables 4.2.6.8 and 6.1.1.4'
O O 0.0106 0.0060 'International Tables Vol C Tables 4.2.6.8 and 6.1.1.4'

loop_
_geom_angle_atom_site_label_1
_geom_angle_atom_site_label_2
_geom_angle_atom_site_label_3
_geom_angle
_geom_angle_site_symmetry_1
_geom_angle_site_symmetry_3
_geom_angle_publ_flag
C12 C11 C16 118.4(5) . . ?
C12 C11 C47 119.5(5) . . ?
C16 C11 C47 121.9(5) . . ?
C13 C12 C11 119.6(5) . . ?
C12 C13 C14 121.8(5) . . ?
C12 C13 N100 118.4(5) . . ?
C14 C13 N100 119.8(5) . . ?
C15 C14 C13 120.1(5) . . ?
C14 C15 C16 117.4(4) . . ?
C14 C15 C17 119.5(5) . . ?
C16 C15 C17 122.9(5) . . ?
O150 C16 C11 119.0(5) . . ?
O150 C16 C15 118.2(5) . . ?
C11 C16 C15 122.6(5) . . ?
C15 C17 C21 111.0(4) . . ?
C26 C21 C22 117.8(5) . . ?
C26 C21 C17 119.9(5) . . ?
C22 C21 C17 122.1(5) . . ?
C23 C22 C21 120.6(6) . . ?
C24 C23 C22 119.6(6) . . ?
C23 C24 C25 122.4(6) . . ?
C24 C25 C26 116.7(5) . . ?
C24 C25 C27 119.7(5) . . ?
C26 C25 C27 122.7(5) . . ?
O250 C26 C21 116.5(4) . . ?
O250 C26 C25 120.5(5) . . ?
C21 C26 C25 122.6(5) . . ?
C25 C27 C31 111.2(4) . . ?
C36 C31 C32 118.9(5) . . ?
C36 C31 C27 122.5(5) . . ?
C32 C31 C27 118.4(5) . . ?
C33 C32 C31 119.4(5) . . ?
C34 C33 C32 120.9(5) . . ?
C33 C34 C35 121.1(5) . . ?
C34 C35 C36 117.8(5) . . ?
C34 C35 C37 120.4(5) . . ?
C36 C35 C37 121.6(5) . . ?
C31 C36 O350 119.3(4) . . ?
C31 C36 C35 121.5(5) . . ?
O350 C36 C35 119.2(5) . . ?
C41 C37 C35 110.6(4) . . ?
C46 C41 C42 118.1(5) . . ?
C46 C41 C37 121.5(5) . . ?
C42 C41 C37 120.3(5) . . ?
C43 C42 C41 121.5(6) . . ?
C42 C43 C44 119.0(6) . . ?
C43 C44 C45 121.3(6) . . ?
C44 C45 C46 117.2(6) . . ?
C44 C45 C47 121.3(5) . . ?
C46 C45 C47 121.0(5) . . ?
C41 C46 O450 118.6(4) . . ?
C41 C46 C45 122.1(5) . . ?
O450 C46 C45 119.0(5) . . ?
C11 C47 C45 108.2(4) . . ?
C16 O150 C151 115.7(4) . . ?
O150 C151 C152 108.7(5) . . ?
O154 C152 O153 123.2(6) . . ?
O154 C152 C151 126.4(6) . . ?
O153 C152 C151 110.4(6) . . ?
C152 O153 C155 117.2(6) . . ?
C156 C155 O153 112.8(8) . . ?
C26 O250 C251 118.1(4) . . ?
O250 C251 C252 112.1(5) . . ?
O254 C252 O253 124.4(6) . . ?
O254 C252 C251 129.1(6) . . ?
O253 C252 C251 106.5(6) . . ?
C252 O253 C255 117.5(7) . . ?
C256 C255 O253 113.5(14) . . ?
C36 O350 C351 113.9(4) . . ?
O350 C351 C352 111.6(4) . . ?
O354 C352 O353 124.3(6) . . ?
O354 C352 C351 127.2(6) . . ?
O353 C352 C351 108.5(5) . . ?
C352 O353 C355 117.9(5) . . ?
O353 C355 C356 107.7(7) . . ?
O102 N100 O101 123.0(5) . . ?
O102 N100 C13 118.7(5) . . ?
O101 N100 C13 118.3(5) . . ?
C46 O450 C451 114.9(4) . . ?
O450 C451 C452 112.6(5) . . ?
O454 C452 O453 122.3(6) . . ?
O454 C452 C451 126.9(6) . . ?
O453 C452 C451 110.7(6) . . ?
C452 O453 C455 115.9(7) . . ?
C456 C455 O453 103.4(18) . . ?

loop_
_geom_bond_atom_site_label_1
_geom_bond_atom_site_label_2
_geom_bond_distance
_geom_bond_site_symmetry_2
_geom_bond_publ_flag
C11 C12 1.381(7) . ?
C11 C16 1.389(7) . ?
C11 C47 1.517(7) . ?
C12 C13 1.375(7) . ?
C13 C14 1.393(7) . ?
C13 N100 1.463(7) . ?
C14 C15 1.372(6) . ?
C15 C16 1.411(7) . ?
C15 C17 1.507(7) . ?
C16 O150 1.387(6) . ?
C17 C21 1.516(7) . ?
C21 C26 1.388(7) . ?
C21 C22 1.400(8) . ?
C22 C23 1.389(8) . ?
C23 C24 1.364(8) . ?
C24 C25 1.393(7) . ?
C25 C26 1.400(7) . ?
C25 C27 1.509(7) . ?
C26 O250 1.386(6) . ?
C27 C31 1.516(7) . ?
C31 C36 1.385(7) . ?
C31 C32 1.399(7) . ?
C32 C33 1.392(7) . ?
C33 C34 1.363(7) . ?
C34 C35 1.392(7) . ?
C35 C36 1.406(7) . ?
C35 C37 1.524(7) . ?
C36 O350 1.401(6) . ?
C37 C41 1.523(7) . ?
C41 C46 1.372(7) . ?
C41 C42 1.385(7) . ?
C42 C43 1.377(8) . ?
C43 C44 1.385(9) . ?
C44 C45 1.390(8) . ?
C45 C46 1.400(7) . ?
C45 C47 1.517(8) . ?
C46 O450 1.392(6) . ?
O150 C151 1.431(6) . ?
C151 C152 1.469(8) . ?
C152 O154 1.191(7) . ?
C152 O153 1.317(7) . ?
O153 C155 1.501(8) . ?
C155 C156 1.301(12) . ?
O250 C251 1.412(6) . ?
C251 C252 1.521(8) . ?
C252 O254 1.168(7) . ?
C252 O253 1.329(8) . ?
O253 C255 1.431(11) . ?
C255 C256 1.373(17) . ?
O350 C351 1.407(6) . ?
C351 C352 1.514(7) . ?
C352 O354 1.190(6) . ?
C352 O353 1.322(7) . ?
O353 C355 1.446(7) . ?
C355 C356 1.439(11) . ?
N100 O102 1.217(6) . ?
N100 O101 1.232(6) . ?
O450 C451 1.428(6) . ?
C451 C452 1.495(8) . ?
C452 O454 1.186(7) . ?
C452 O453 1.293(7) . ?
O453 C455 1.486(13) . ?
C455 C456 1.141(19) . ?
